data_1533419
loop_
_publ_author_name
'Alekseeva, A.M.'
'Abakumov, A.M.'
'Rozova, M.G.'
'Antipov, E.V.'
'Hadermann, J.'

_publ_section_title
;
 Synthesis and crystal structure of the Sr2 Mn Ga (O, F)6 oxyfluorides
;
_journal_name_full 'Journal of Solid State Chemistry'
_journal_page_first 731
_journal_page_last 738
_journal_volume 177
_journal_year 2004
_chemical_formula_sum 'F1.22 Ga Mn O4.78 Sr2'
_chemical_name_systematic 'Sr2 (Mn Ga (O4.78 F1.22))'
_space_group_IT_number 123
_symmetry_space_group_name_Hall '-P 4 2'
_symmetry_space_group_name_H-M 'P 4/m m m'
_cell_angle_alpha 90
_cell_angle_beta 90
_cell_angle_gamma 90
_cell_formula_units_Z 1
_cell_length_a 3.85559
_cell_length_b 3.85559
_cell_length_c 7.78289
_cell_volume 115.697
_citation_journal_id_ASTM JSSCBI
_cod_data_source_file Alekseeva_JSSCBI_2004_1854.cif
_cod_data_source_block F1.22Ga1Mn1O4.78Sr2
_cod_original_cell_volume 115.6971
_cod_original_formula_sum 'F1.22 Ga1 Mn1 O4.78 Sr2'
_cod_database_code 1533419

loop_
_symmetry_equiv_pos_as_xyz
x,y,z
-y,x,z
-x,-y,z
y,-x,z
x,-y,-z
y,x,-z
-x,y,-z
-y,-x,-z
-x,-y,-z
y,-x,-z
x,y,-z
-y,x,-z
-x,y,z
-y,-x,z
x,-y,z
y,x,z

loop_
_atom_site_label
_atom_site_type_symbol
_atom_site_fract_x
_atom_site_fract_y
_atom_site_fract_z
_atom_site_occupancy
_atom_site_U_iso_or_equiv
F1 F-1 0.5 0 0.5 0.61 0.0
Mn1 Mn+3 0 0 0 1 0.0
O3 O-2 0 0 0.241 1 0.0
Sr1 Sr+2 0.5 0.5 0.246 1 0.0
O1 O-2 0.5 0 0 1 0.0
Ga1 Ga+3 0 0 0.5 1 0.0
O2 O-2 0.5 0 0.5 0.39 0.0
